data_7234589
loop_
_publ_author_name
'Janine Jeschke'
'Stefan Mockel'
'Marcus Korb'
'Tobias Ruffer'
'Khaybar Assim'
'Marcel Melzer'
'Gordon Herwig'
'Colin Georgi'
'Stefan E. Schulz'
'Heinrich Lang'

_publ_section_title
;
 Chemical vapor deposition of ruthenium-based layers by a single-source
 approach
;
_journal_name_full 'Journal of Materials Chemistry C'
_journal_page_first 2319
_journal_page_last 2328
_journal_paper_doi 10.1039/C5TC03930D
_journal_volume 4
_journal_year 2016
_chemical_formula_moiety 'C32 H64 O6 P2 Ru'
_chemical_formula_sum 'C32 H64 O6 P2 Ru'
_chemical_formula_weight 707.84
_space_group_crystal_system monoclinic
_space_group_IT_number 13
_space_group_name_Hall '-P 2yc'
_space_group_name_H-M_alt 'P 1 2/c 1'
_atom_sites_solution_hydrogens geom
_cell_angle_alpha 90
_cell_angle_beta 95.930(3)
_cell_angle_gamma 90
_cell_formula_units_Z 2
_cell_length_a 8.7593(4)
_cell_length_b 13.9460(5)
_cell_length_c 15.6865(5)
_cell_measurement_reflns_used 3761
_cell_measurement_temperature 110(2)
_cell_measurement_theta_max 28.5980
_cell_measurement_theta_min 3.9480
_cell_volume 1905.96(13)
_computing_cell_refinement
;
CrysAlisPro, Agilent Technologies,
Version 1.171.37.31 (release 14-01-2014 CrysAlis171 .NET)
(compiled Jan 14 2014,18:38:05)
;
_computing_data_collection
;
CrysAlisPro, Agilent Technologies,
Version 1.171.37.31 (release 14-01-2014 CrysAlis171 .NET)
(compiled Jan 14 2014,18:38:05)
;
_computing_data_reduction
;
CrysAlisPro, Agilent Technologies,
Version 1.171.37.31 (release 14-01-2014 CrysAlis171 .NET)
(compiled Jan 14 2014,18:38:05)
;
_computing_structure_refinement 'SHELXL-2013 (Sheldrick, 2013)'
_computing_structure_solution 'SHELXS-2013 (Sheldrick, 2013)'
_diffrn_ambient_temperature 110(2)
_diffrn_measured_fraction_theta_full 0.995
_diffrn_measured_fraction_theta_max 0.995
_diffrn_measurement_device_type 'oxford gemini s'
_diffrn_measurement_method '\w scans'
_diffrn_radiation_type MoK\a
_diffrn_radiation_wavelength 0.71073
_diffrn_reflns_av_R_equivalents 0.0247
_diffrn_reflns_av_unetI/netI 0.0337
_diffrn_reflns_Laue_measured_fraction_full 0.995
_diffrn_reflns_Laue_measured_fraction_max 0.995
_diffrn_reflns_limit_h_max 10
_diffrn_reflns_limit_h_min -10
_diffrn_reflns_limit_k_max 15
_diffrn_reflns_limit_k_min -17
_diffrn_reflns_limit_l_max 19
_diffrn_reflns_limit_l_min -19
_diffrn_reflns_number 8850
_diffrn_reflns_point_group_measured_fraction_full 0.995
_diffrn_reflns_point_group_measured_fraction_max 0.995
_diffrn_reflns_theta_full 26.000
_diffrn_reflns_theta_max 26.000
_diffrn_reflns_theta_min 3.628
_diffrn_standards_decay_% 0
_diffrn_standards_interval_count 50
_diffrn_standards_interval_time 10
_diffrn_standards_number 2
_exptl_absorpt_coefficient_mu 0.531
_exptl_absorpt_correction_T_max 1.00000
_exptl_absorpt_correction_T_min 0.84379
_exptl_absorpt_correction_type multi-scan
_exptl_absorpt_process_details
;
CrysAlisPro, Agilent Technologies,
Version 1.171.37.31 (release 14-01-2014 CrysAlis171 .NET)
(compiled Jan 14 2014,18:38:05)
Empirical absorption correction using spherical harmonics,
 implemented in SCALE3 ABSPACK scaling algorithm.
;
_exptl_crystal_colour colorless
_exptl_crystal_density_diffrn 1.233
_exptl_crystal_description block
_exptl_crystal_F_000 756
_exptl_crystal_size_max 0.4
_exptl_crystal_size_mid 0.4
_exptl_crystal_size_min 0.4
_refine_diff_density_max 0.356
_refine_diff_density_min -0.537
_refine_diff_density_rms 0.059
_refine_ls_extinction_coef .
_refine_ls_extinction_method none
_refine_ls_goodness_of_fit_ref 1.082
_refine_ls_hydrogen_treatment constr
_refine_ls_matrix_type full
_refine_ls_number_parameters 186
_refine_ls_number_reflns 3736
_refine_ls_number_restraints 0
_refine_ls_restrained_S_all 1.082
_refine_ls_R_factor_all 0.0376
_refine_ls_R_factor_gt 0.0318
_refine_ls_shift/su_max 0.000
_refine_ls_shift/su_mean 0.000
_refine_ls_structure_factor_coef Fsqd
_refine_ls_weighting_details 'w=1/[\s^2^(Fo^2^)+(0.0267P)^2^+1.0351P] where P=(Fo^2^+2Fc^2^)/3'
_refine_ls_weighting_scheme calc
_refine_ls_wR_factor_gt 0.0696
_refine_ls_wR_factor_ref 0.0715
_reflns_Friedel_coverage 0.000
_reflns_Friedel_fraction_full .
_reflns_Friedel_fraction_max .
_reflns_number_gt 3366
_reflns_number_total 3736
_reflns_threshold_expression 'I > 2\s(I)'
_cod_data_source_file J-Mater-Chem-C-2016-4-2319.cif
_cod_data_source_block JJ-RuEtBu
_cod_original_cell_volume 1905.97(12)
_cod_original_sg_symbol_H-M 'P 2/c'
_cod_database_code 7234589
_shelx_space_group_comment
;
The symmetry employed for this shelxl refinement is uniquely defined
by the following loop, which should always be used as a source of
symmetry information in preference to the above space-group names.
They are only intended as comments.
;
_shelxl_version_number 2013-4

loop_
_space_group_symop_operation_xyz
'x, y, z'
'-x, y, -z+1/2'
'-x, -y, -z'
'x, -y, z-1/2'

loop_
_atom_site_label
_atom_site_type_symbol
_atom_site_fract_x
_atom_site_fract_y
_atom_site_fract_z
_atom_site_U_iso_or_equiv
_atom_site_adp_type
_atom_site_occupancy
_atom_site_site_symmetry_order
_atom_site_calc_flag
_atom_site_refinement_flags_posn
_atom_site_refinement_flags_adp
_atom_site_refinement_flags_occupancy
_atom_site_disorder_assembly
_atom_site_disorder_group
C1 C 0.3899(2) 0.09372(16) 0.68667(14) 0.0231(5) Uani 1 1 d . . . . .
C2 C 0.7446(3) 0.29518(16) 0.86070(14) 0.0231(5) Uani 1 1 d . . . . .
C3 C 0.8021(3) 0.38216(19) 0.91201(18) 0.0392(6) Uani 1 1 d . . . . .
H3A H 0.8053 0.3659 0.9723 0.047 Uiso 1 1 calc R U . . .
H3B H 0.9069 0.3941 0.9001 0.047 Uiso 1 1 calc R U . . .
C4 C 0.7144(3) 0.47402(19) 0.89795(18) 0.0453(7) Uani 1 1 d . . . . .
H4A H 0.7622 0.5229 0.9347 0.068 Uiso 1 1 calc R U . . .
H4B H 0.6107 0.4646 0.9110 0.068 Uiso 1 1 calc R U . . .
H4C H 0.7140 0.4934 0.8392 0.068 Uiso 1 1 calc R U . . .
C5 C 0.7997(2) 0.30929(15) 0.65580(14) 0.0224(5) Uani 1 1 d . . . . .
H5A H 0.8571 0.3117 0.7121 0.027 Uiso 1 1 calc R U . . .
H5B H 0.8733 0.3061 0.6137 0.027 Uiso 1 1 calc R U . . .
C6 C 0.7076(3) 0.40186(15) 0.64173(14) 0.0248(5) Uani 1 1 d . . . . .
H6A H 0.6523 0.4005 0.5849 0.030 Uiso 1 1 calc R U . . .
H6B H 0.6324 0.4046 0.6829 0.030 Uiso 1 1 calc R U . . .
C7 C 0.8054(3) 0.49196(16) 0.65045(17) 0.0328(6) Uani 1 1 d . . . . .
H7A H 0.8734 0.4929 0.6054 0.039 Uiso 1 1 calc R U . . .
H7B H 0.8685 0.4907 0.7050 0.039 Uiso 1 1 calc R U . . .
C8 C 0.7085(3) 0.58283(17) 0.64498(18) 0.0408(6) Uani 1 1 d . . . . .
H8A H 0.7745 0.6379 0.6511 0.061 Uiso 1 1 calc R U . . .
H8B H 0.6421 0.5827 0.6900 0.061 Uiso 1 1 calc R U . . .
H8C H 0.6478 0.5852 0.5904 0.061 Uiso 1 1 calc R U . . .
C9 C 0.5929(2) 0.20058(15) 0.53815(13) 0.0214(5) Uani 1 1 d . . . . .
H9A H 0.5359 0.1412 0.5284 0.026 Uiso 1 1 calc R U . . .
H9B H 0.5193 0.2527 0.5324 0.026 Uiso 1 1 calc R U . . .
C10 C 0.7005(3) 0.21115(17) 0.46794(14) 0.0251(5) Uani 1 1 d . . . . .
H10A H 0.7578 0.2704 0.4768 0.030 Uiso 1 1 calc R U . . .
H10B H 0.7735 0.1586 0.4723 0.030 Uiso 1 1 calc R U . . .
C11 C 0.6150(3) 0.21165(17) 0.37848(14) 0.0279(5) Uani 1 1 d . . . . .
H11A H 0.5536 0.1538 0.3707 0.034 Uiso 1 1 calc R U . . .
H11B H 0.5457 0.2661 0.3732 0.034 Uiso 1 1 calc R U . . .
C12 C 0.7220(3) 0.2171(2) 0.30849(15) 0.0379(6) Uani 1 1 d . . . . .
H12A H 0.6628 0.2169 0.2535 0.057 Uiso 1 1 calc R U . . .
H12B H 0.7897 0.1628 0.3128 0.057 Uiso 1 1 calc R U . . .
H12C H 0.7812 0.2751 0.3150 0.057 Uiso 1 1 calc R U . . .
C13 C 0.8297(2) 0.10655(15) 0.65067(14) 0.0218(5) Uani 1 1 d . . . . .
H13A H 0.9109 0.1281 0.6176 0.026 Uiso 1 1 calc R U . . .
H13B H 0.8742 0.0983 0.7095 0.026 Uiso 1 1 calc R U . . .
C14 C 0.7729(2) 0.00918(15) 0.61609(14) 0.0241(5) Uani 1 1 d . . . . .
H14A H 0.6945 -0.0143 0.6502 0.029 Uiso 1 1 calc R U . . .
H14B H 0.7266 0.0168 0.5576 0.029 Uiso 1 1 calc R U . . .
C15 C 0.9015(3) -0.06408(16) 0.61791(15) 0.0279(5) Uani 1 1 d . . . . .
H15A H 0.9844 -0.0376 0.5889 0.033 Uiso 1 1 calc R U . . .
H15B H 0.9409 -0.0762 0.6770 0.033 Uiso 1 1 calc R U . . .
C16 C 0.8509(3) -0.15838(17) 0.57579(17) 0.0333(6) Uani 1 1 d . . . . .
H16A H 0.9364 -0.2017 0.5788 0.050 Uiso 1 1 calc R U . . .
H16B H 0.8138 -0.1472 0.5169 0.050 Uiso 1 1 calc R U . . .
H16C H 0.7704 -0.1858 0.6051 0.050 Uiso 1 1 calc R U . . .
O1 O 0.32987(19) 0.03056(11) 0.65093(11) 0.0332(4) Uani 1 1 d . . . . .
O2 O 0.60902(16) 0.30316(10) 0.82034(9) 0.0216(3) Uani 1 1 d . . . . .
O3 O 0.82683(17) 0.22369(11) 0.86060(10) 0.0287(4) Uani 1 1 d . . . . .
P1 P 0.68452(6) 0.20008(4) 0.64823(3) 0.01843(13) Uani 1 1 d . . . . .
Ru1 Ru 0.5000 0.18966(2) 0.7500 0.01807(8) Uani 1 2 d S T P . .

loop_
_atom_site_aniso_label
_atom_site_aniso_U_11
_atom_site_aniso_U_22
_atom_site_aniso_U_33
_atom_site_aniso_U_23
_atom_site_aniso_U_13
_atom_site_aniso_U_12
C1 0.0232(11) 0.0210(11) 0.0255(12) 0.0038(10) 0.0043(9) 0.0035(9)
C2 0.0268(12) 0.0245(12) 0.0190(11) -0.0002(9) 0.0076(9) -0.0024(10)
C3 0.0279(13) 0.0390(15) 0.0498(17) -0.0195(13) -0.0008(12) 0.0003(11)
C4 0.0643(19) 0.0280(14) 0.0422(16) -0.0099(13) -0.0021(14) -0.0063(13)
C5 0.0230(11) 0.0209(11) 0.0241(11) -0.0005(10) 0.0055(9) -0.0024(9)
C6 0.0304(12) 0.0194(11) 0.0254(12) 0.0005(10) 0.0065(9) -0.0017(10)
C7 0.0379(14) 0.0221(12) 0.0393(14) -0.0001(11) 0.0082(11) -0.0045(10)
C8 0.0576(17) 0.0210(12) 0.0456(16) -0.0011(12) 0.0137(13) -0.0023(12)
C9 0.0206(11) 0.0213(11) 0.0218(11) -0.0003(9) 0.0003(8) 0.0019(9)
C10 0.0253(12) 0.0275(12) 0.0227(12) 0.0017(10) 0.0032(9) 0.0026(9)
C11 0.0304(13) 0.0293(13) 0.0239(12) 0.0000(10) 0.0016(10) 0.0088(10)
C12 0.0425(15) 0.0483(16) 0.0229(13) 0.0059(12) 0.0033(11) 0.0061(13)
C13 0.0211(11) 0.0212(11) 0.0232(11) -0.0004(9) 0.0030(9) 0.0034(9)
C14 0.0253(12) 0.0206(11) 0.0261(12) -0.0010(10) 0.0016(9) 0.0023(9)
C15 0.0307(13) 0.0235(12) 0.0291(12) -0.0031(10) 0.0016(10) 0.0046(10)
C16 0.0380(14) 0.0229(12) 0.0395(14) -0.0054(11) 0.0061(11) 0.0044(10)
O1 0.0362(10) 0.0219(9) 0.0410(10) -0.0071(8) 0.0017(8) -0.0050(7)
O2 0.0216(8) 0.0191(8) 0.0242(8) -0.0013(7) 0.0027(6) -0.0015(6)
O3 0.0267(9) 0.0264(8) 0.0321(9) -0.0004(7) -0.0013(7) 0.0039(7)
P1 0.0194(3) 0.0161(3) 0.0201(3) -0.0005(2) 0.0031(2) 0.0007(2)
Ru1 0.01949(14) 0.01483(13) 0.02011(14) 0.000 0.00311(9) 0.000

loop_
_atom_type_symbol
_atom_type_description
_atom_type_scat_dispersion_real
_atom_type_scat_dispersion_imag
_atom_type_scat_source
C C 0.0033 0.0016 'International Tables Vol C Tables 4.2.6.8 and 6.1.1.4'
H H 0.0000 0.0000 'International Tables Vol C Tables 4.2.6.8 and 6.1.1.4'
O O 0.0106 0.0060 'International Tables Vol C Tables 4.2.6.8 and 6.1.1.4'
P P 0.1023 0.0942 'International Tables Vol C Tables 4.2.6.8 and 6.1.1.4'
Ru Ru -1.2594 0.8363 'International Tables Vol C Tables 4.2.6.8 and 6.1.1.4'

loop_
_geom_angle_atom_site_label_1
_geom_angle_atom_site_label_2
_geom_angle_atom_site_label_3
_geom_angle
_geom_angle_site_symmetry_1
_geom_angle_site_symmetry_3
O1 C1 Ru1 175.11(19) . .
O3 C2 O2 125.3(2) . .
O3 C2 C3 119.2(2) . .
O2 C2 C3 115.51(19) . .
C4 C3 C2 118.0(2) . .
C4 C3 H3A 107.8 . .
C2 C3 H3A 107.8 . .
C4 C3 H3B 107.8 . .
C2 C3 H3B 107.8 . .
H3A C3 H3B 107.1 . .
C3 C4 H4A 109.5 . .
C3 C4 H4B 109.5 . .
H4A C4 H4B 109.5 . .
C3 C4 H4C 109.5 . .
H4A C4 H4C 109.5 . .
H4B C4 H4C 109.5 . .
C6 C5 P1 114.63(15) . .
C6 C5 H5A 108.6 . .
P1 C5 H5A 108.6 . .
C6 C5 H5B 108.6 . .
P1 C5 H5B 108.6 . .
H5A C5 H5B 107.6 . .
C7 C6 C5 113.72(18) . .
C7 C6 H6A 108.8 . .
C5 C6 H6A 108.8 . .
C7 C6 H6B 108.8 . .
C5 C6 H6B 108.8 . .
H6A C6 H6B 107.7 . .
C6 C7 C8 112.2(2) . .
C6 C7 H7A 109.2 . .
C8 C7 H7A 109.2 . .
C6 C7 H7B 109.2 . .
C8 C7 H7B 109.2 . .
H7A C7 H7B 107.9 . .
C7 C8 H8A 109.5 . .
C7 C8 H8B 109.5 . .
H8A C8 H8B 109.5 . .
C7 C8 H8C 109.5 . .
H8A C8 H8C 109.5 . .
H8B C8 H8C 109.5 . .
C10 C9 P1 115.94(15) . .
C10 C9 H9A 108.3 . .
P1 C9 H9A 108.3 . .
C10 C9 H9B 108.3 . .
P1 C9 H9B 108.3 . .
H9A C9 H9B 107.4 . .
C11 C10 C9 112.55(18) . .
C11 C10 H10A 109.1 . .
C9 C10 H10A 109.1 . .
C11 C10 H10B 109.1 . .
C9 C10 H10B 109.1 . .
H10A C10 H10B 107.8 . .
C12 C11 C10 112.7(2) . .
C12 C11 H11A 109.1 . .
C10 C11 H11A 109.1 . .
C12 C11 H11B 109.1 . .
C10 C11 H11B 109.1 . .
H11A C11 H11B 107.8 . .
C11 C12 H12A 109.5 . .
C11 C12 H12B 109.5 . .
H12A C12 H12B 109.5 . .
C11 C12 H12C 109.5 . .
H12A C12 H12C 109.5 . .
H12B C12 H12C 109.5 . .
C14 C13 P1 115.39(15) . .
C14 C13 H13A 108.4 . .
P1 C13 H13A 108.4 . .
C14 C13 H13B 108.4 . .
P1 C13 H13B 108.4 . .
H13A C13 H13B 107.5 . .
C15 C14 C13 112.21(18) . .
C15 C14 H14A 109.2 . .
C13 C14 H14A 109.2 . .
C15 C14 H14B 109.2 . .
C13 C14 H14B 109.2 . .
H14A C14 H14B 107.9 . .
C16 C15 C14 113.10(19) . .
C16 C15 H15A 109.0 . .
C14 C15 H15A 109.0 . .
C16 C15 H15B 109.0 . .
C14 C15 H15B 109.0 . .
H15A C15 H15B 107.8 . .
C15 C16 H16A 109.5 . .
C15 C16 H16B 109.5 . .
H16A C16 H16B 109.5 . .
C15 C16 H16C 109.5 . .
H16A C16 H16C 109.5 . .
H16B C16 H16C 109.5 . .
C2 O2 Ru1 122.50(13) . .
C13 P1 C5 102.51(10) . .
C13 P1 C9 105.10(10) . .
C5 P1 C9 104.14(10) . .
C13 P1 Ru1 117.50(7) . .
C5 P1 Ru1 114.51(7) . .
C9 P1 Ru1 111.71(7) . .
C1 Ru1 C1 88.83(13) 2_656 .
C1 Ru1 O2 175.90(7) 2_656 2_656
C1 Ru1 O2 94.50(8) . 2_656
C1 Ru1 O2 94.50(8) 2_656 .
C1 Ru1 O2 175.90(7) . .
O2 Ru1 O2 82.27(8) 2_656 .
C1 Ru1 P1 92.93(7) 2_656 .
C1 Ru1 P1 92.05(7) . .
O2 Ru1 P1 84.58(4) 2_656 .
O2 Ru1 P1 90.17(4) . .
C1 Ru1 P1 92.05(7) 2_656 2_656
C1 Ru1 P1 92.93(7) . 2_656
O2 Ru1 P1 90.17(4) 2_656 2_656
O2 Ru1 P1 84.58(4) . 2_656
P1 Ru1 P1 173.03(3) . 2_656

loop_
_geom_bond_atom_site_label_1
_geom_bond_atom_site_label_2
_geom_bond_distance
_geom_bond_site_symmetry_2
C1 O1 1.143(3) .
C1 Ru1 1.873(2) .
C2 O3 1.230(3) .
C2 O2 1.291(3) .
C2 C3 1.513(3) .
C3 C4 1.499(4) .
C3 H3A 0.9700 .
C3 H3B 0.9700 .
C4 H4A 0.9600 .
C4 H4B 0.9600 .
C4 H4C 0.9600 .
C5 C6 1.526(3) .
C5 P1 1.824(2) .
C5 H5A 0.9700 .
C5 H5B 0.9700 .
C6 C7 1.519(3) .
C6 H6A 0.9700 .
C6 H6B 0.9700 .
C7 C8 1.523(3) .
C7 H7A 0.9700 .
C7 H7B 0.9700 .
C8 H8A 0.9600 .
C8 H8B 0.9600 .
C8 H8C 0.9600 .
C9 C10 1.529(3) .
C9 P1 1.828(2) .
C9 H9A 0.9700 .
C9 H9B 0.9700 .
C10 C11 1.521(3) .
C10 H10A 0.9700 .
C10 H10B 0.9700 .
C11 C12 1.517(3) .
C11 H11A 0.9700 .
C11 H11B 0.9700 .
C12 H12A 0.9600 .
C12 H12B 0.9600 .
C12 H12C 0.9600 .
C13 C14 1.526(3) .
C13 P1 1.820(2) .
C13 H13A 0.9700 .
C13 H13B 0.9700 .
C14 C15 1.519(3) .
C14 H14A 0.9700 .
C14 H14B 0.9700 .
C15 C16 1.517(3) .
C15 H15A 0.9700 .
C15 H15B 0.9700 .
C16 H16A 0.9600 .
C16 H16B 0.9600 .
C16 H16C 0.9600 .
O2 Ru1 2.1018(14) .
P1 Ru1 2.3906(5) .
Ru1 C1 1.873(2) 2_656
Ru1 O2 2.1018(14) 2_656
Ru1 P1 2.3906(5) 2_656

loop_
_geom_torsion_atom_site_label_1
_geom_torsion_atom_site_label_2
_geom_torsion_atom_site_label_3
_geom_torsion_atom_site_label_4
_geom_torsion
_geom_torsion_site_symmetry_1
_geom_torsion_site_symmetry_2
_geom_torsion_site_symmetry_3
_geom_torsion_site_symmetry_4
O3 C2 C3 C4 168.5(2) . . . .
O2 C2 C3 C4 -12.0(3) . . . .
P1 C5 C6 C7 178.60(16) . . . .
C5 C6 C7 C8 -174.2(2) . . . .
P1 C9 C10 C11 -179.56(16) . . . .
C9 C10 C11 C12 -177.1(2) . . . .
P1 C13 C14 C15 178.35(15) . . . .
C13 C14 C15 C16 -174.30(19) . . . .
O3 C2 O2 Ru1 2.7(3) . . . .
C3 C2 O2 Ru1 -176.80(15) . . . .
C14 C13 P1 C5 -160.41(16) . . . .
C14 C13 P1 C9 -51.80(18) . . . .
C14 C13 P1 Ru1 73.11(17) . . . .
C6 C5 P1 C13 171.20(16) . . . .
C6 C5 P1 C9 61.87(18) . . . .
C6 C5 P1 Ru1 -60.41(17) . . . .
C10 C9 P1 C13 -53.90(18) . . . .
C10 C9 P1 C5 53.52(18) . . . .
C10 C9 P1 Ru1 177.62(13) . . . .
